data_1511496
loop_
_publ_author_name
'Keszler, D.A.'
'Smith, R.W.'
'Huang, J.-F.'
'Thompson, P.D.'

_publ_section_title
;
 The mixed orthoborate pyroborates Sr2 Sc2 B4 O11 and Ba2 Sc2 B4 O11:
 pyroborate geometry
;
_journal_name_full 'Journal of Solid State Chemistry'
_journal_page_first 126
_journal_page_last 135
_journal_paper_doi 10.1016/0022-4596(91)90382-R
_journal_volume 95
_journal_year 1991
_chemical_formula_sum 'B4 O11 Sc2 Sr2'
_chemical_name_systematic 'Sr2 Sc2 ((B O3)2 B2 O5)'
_space_group_IT_number 2
_symmetry_space_group_name_Hall '-P 1'
_symmetry_space_group_name_H-M 'P -1'
_cell_angle_alpha 90.71
_cell_angle_beta 104.68
_cell_angle_gamma 78.07
_cell_formula_units_Z 1
_cell_length_a 6.293
_cell_length_b 7.285
_cell_length_c 5.084
_cell_volume 220.398
_citation_journal_id_ASTM JSSCBI
_cod_data_source_file boron4-x_126.cif
_cod_data_source_block B4O11Sc2Sr2
_cod_original_cell_volume 220.3982
_cod_database_code 1511496

loop_
_symmetry_equiv_pos_as_xyz
x,y,z
-x,-y,-z

loop_
_atom_site_label
_atom_site_type_symbol
_atom_site_fract_x
_atom_site_fract_y
_atom_site_fract_z
_atom_site_occupancy
_atom_site_U_iso_or_equiv
O1 O-2 0.7933 0.1517 0.5066 1 0.0
Sc1 Sc+3 0.2833 0.64716 0.8147 1 0.0
B2 B+3 0.2188 0.3918 0.2785 1 0.0
B1 B+3 0.6569 0.1017 0.6456 1 0.0
O4 O-2 0.2567 0.444 0.5381 1 0.0
O6 O-2 0.5 0 0.5 1 0.0
O3 O-2 0.6598 0.1331 0.9081 1 0.0
O5 O-2 0.3564 0.4419 0.1101 1 0.0
O2 O-2 0.0524 0.2952 0.1764 1 0.0
Sr1 Sr+2 0.19241 0.16409 0.77598 1 0.0
